data_4070731
loop_
_publ_author_name
'Arita, Hiroko'
'Ishiwata, Koji'
'Kuwata, Shigeki'
'Ikariya, Takao'

_publ_section_title
;
 Acid--Base Bifunction and Umpolung of the Bridging Hydride in a
 Coordinatively Unsaturated Mesylimido- and Hydrido-Bridged Diiridium
 Complex
;
_journal_issue 4
_journal_name_full Organometallics
_journal_page_first 493
_journal_paper_doi 10.1021/om7009705
_journal_volume 27
_journal_year 2008
_chemical_formula_moiety 'C21 H35 Cl2 Ir2 N O2 S '
_chemical_formula_sum 'C21 H35 Cl2 Ir2 N O2 S'
_chemical_formula_weight 820.92
_space_group_IT_number 2
_symmetry_cell_setting triclinic
_symmetry_Int_Tables_number 2
_symmetry_space_group_name_Hall '-P 1'
_symmetry_space_group_name_H-M 'P -1'
_cell_angle_alpha 114.224(7)
_cell_angle_beta 91.944(4)
_cell_angle_gamma 92.901(4)
_cell_formula_units_Z 4
_cell_length_a 12.244(5)
_cell_length_b 14.843(7)
_cell_length_c 15.510(7)
_cell_measurement_reflns_used 8796
_cell_measurement_temperature 193.1
_cell_measurement_theta_max 30.5
_cell_measurement_theta_min 2.8
_cell_volume 2563(2)
_computing_cell_refinement CrystalClear
_computing_data_collection CrystalClear
_computing_data_reduction CrystalStructure
_computing_publication_material 'CrystalStructure 3.8'
_computing_structure_refinement CRYSTALS
_computing_structure_solution 'DIRDIF99 (PATTY)'
_diffrn_detector_area_resol_mean 7.31
_diffrn_measured_fraction_theta_full 0.982
_diffrn_measured_fraction_theta_max 0.894
_diffrn_measurement_device_type 'Rigaku Saturn'
_diffrn_measurement_method \w
_diffrn_radiation_type 'Mo K\a'
_diffrn_radiation_wavelength 0.71070
_diffrn_reflns_av_R_equivalents 0.056
_diffrn_reflns_limit_h_max 16
_diffrn_reflns_limit_h_min -16
_diffrn_reflns_limit_k_max 21
_diffrn_reflns_limit_k_min -21
_diffrn_reflns_limit_l_max 21
_diffrn_reflns_limit_l_min -22
_diffrn_reflns_number 29678
_diffrn_reflns_theta_full 27.50
_diffrn_reflns_theta_max 30.60
_exptl_absorpt_coefficient_mu 10.710
_exptl_absorpt_correction_T_max 0.040
_exptl_absorpt_correction_T_min 0.028
_exptl_absorpt_correction_type multi-scan
_exptl_absorpt_process_details 'Jacobson, R. (1998) Private communication'
_exptl_crystal_colour orange
_exptl_crystal_density_diffrn 2.128
_exptl_crystal_density_method 'not measured'
_exptl_crystal_description block
_exptl_crystal_F_000 1552.00
_exptl_crystal_size_max 0.50
_exptl_crystal_size_mid 0.50
_exptl_crystal_size_min 0.30
_refine_diff_density_max 3.80
_refine_diff_density_min -3.00
_refine_ls_extinction_method none
_refine_ls_goodness_of_fit_ref 1.009
_refine_ls_hydrogen_treatment constr
_refine_ls_number_parameters 591
_refine_ls_number_reflns 11559
_refine_ls_R_factor_gt 0.0513
_refine_ls_shift/su_max 0.0000
_refine_ls_structure_factor_coef Fsqd
_refine_ls_weighting_details 'w = 1/[0.0006Fo^2^ + 1.0000\s(Fo^2^)]/(4Fo^2^)'
_refine_ls_weighting_scheme calc
_refine_ls_wR_factor_ref 0.1352
_reflns_number_gt 8923
_reflns_number_total 11560
_reflns_threshold_expression F^2^>2.0\s(F^2^)
_cod_data_source_file om7009705-file011.cif
_cod_data_source_block '__1'
_cod_original_cell_volume 2562.7(19)
_cod_original_formula_sum 'C21 H35 Cl2 Ir2 N O2 S '
_cod_database_code 4070731

loop_
_symmetry_equiv_pos_site_id
_symmetry_equiv_pos_as_xyz
1 +X,+Y,+Z
2 -X,-Y,-Z

loop_
_atom_site_label
_atom_site_type_symbol
_atom_site_fract_x
_atom_site_fract_y
_atom_site_fract_z
_atom_site_U_iso_or_equiv
_atom_site_adp_type
_atom_site_occupancy
_atom_site_symmetry_multiplicity
_atom_site_calc_flag
_atom_site_refinement_flags
Ir(1) Ir 0.43950(3) 0.21363(3) 0.80072(3) 0.01660(10) Uani 1.00 1 d .
Ir(2) Ir 0.65803(4) 0.28613(3) 0.79062(3) 0.01799(10) Uani 1.00 1 d .
Ir(3) Ir 0.08418(3) 0.23523(3) 0.32342(3) 0.01656(10) Uani 1.00 1 d .
Ir(4) Ir -0.13180(3) 0.26098(3) 0.26275(3) 0.01661(10) Uani 1.00 1 d .
Cl(1) Cl 0.3734(2) 0.3298(2) 0.7430(2) 0.0298(7) Uani 1.00 1 d .
Cl(2) Cl 0.7275(2) 0.1858(2) 0.8655(2) 0.0326(8) Uani 1.00 1 d .
Cl(3) Cl 0.1520(2) 0.3595(2) 0.2734(2) 0.0269(7) Uani 1.00 1 d .
Cl(4) Cl -0.2111(2) 0.1482(2) 0.3226(2) 0.0378(9) Uani 1.00 1 d .
S(1) S 0.5539(2) 0.3710(2) 1.0105(2) 0.0198(6) Uani 1.00 1 d .
S(2) S -0.0607(2) 0.3663(2) 0.5020(2) 0.0213(6) Uani 1.00 1 d .
O(1) O 0.4703(6) 0.4376(6) 1.0542(5) 0.026(2) Uani 1.00 1 d .
O(2) O 0.5571(8) 0.2842(6) 1.0292(6) 0.034(2) Uani 1.00 1 d .
O(3) O 0.0205(7) 0.4421(6) 0.5608(5) 0.028(2) Uani 1.00 1 d .
O(4) O -0.0735(8) 0.2784(6) 0.5184(6) 0.034(2) Uani 1.00 1 d .
N(1) N 0.5393(7) 0.3407(6) 0.8960(6) 0.017(2) Uani 1.00 1 d .
N(2) N -0.0318(7) 0.3399(6) 0.3918(6) 0.019(2) Uani 1.00 1 d .
C(1) C 0.6818(9) 0.4387(10) 1.0473(8) 0.030(3) Uani 1.00 1 d .
C(2) C 0.2753(9) 0.1476(9) 0.7919(10) 0.029(3) Uani 1.00 1 d .
C(3) C 0.3305(9) 0.1539(9) 0.8773(9) 0.026(3) Uani 1.00 1 d .
C(4) C 0.4251(10) 0.0973(8) 0.8535(8) 0.024(3) Uani 1.00 1 d .
C(5) C 0.4243(10) 0.0542(8) 0.7507(9) 0.028(3) Uani 1.00 1 d .
C(6) C 0.3384(10) 0.0856(9) 0.7136(10) 0.032(3) Uani 1.00 1 d .
C(7) C 0.1709(10) 0.1926(11) 0.7828(12) 0.044(4) Uani 1.00 1 d .
C(8) C 0.2886(13) 0.2057(11) 0.9745(10) 0.044(4) Uani 1.00 1 d .
C(9) C 0.4956(10) 0.0692(9) 0.9161(9) 0.029(3) Uani 1.00 1 d .
C(10) C 0.5068(12) -0.0144(9) 0.6937(10) 0.039(3) Uani 1.00 1 d .
C(11) C 0.3020(13) 0.0526(10) 0.6096(10) 0.042(4) Uani 1.00 1 d .
C(12) C 0.6704(9) 0.3892(8) 0.7226(8) 0.022(2) Uani 1.00 1 d .
C(13) C 0.6824(11) 0.2881(10) 0.6551(8) 0.032(3) Uani 1.00 1 d .
C(14) C 0.7750(11) 0.2538(11) 0.6850(10) 0.037(4) Uani 1.00 1 d .
C(15) C 0.8238(9) 0.3328(9) 0.7692(10) 0.031(3) Uani 1.00 1 d .
C(16) C 0.7607(9) 0.4157(9) 0.7944(8) 0.023(2) Uani 1.00 1 d .
C(17) C 0.5924(10) 0.4612(9) 0.7131(10) 0.031(3) Uani 1.00 1 d .
C(18) C 0.6133(16) 0.2344(12) 0.5658(10) 0.056(5) Uani 1.00 1 d .
C(19) C 0.8214(16) 0.1570(12) 0.6351(12) 0.063(5) Uani 1.00 1 d .
C(20) C 0.9279(11) 0.3276(13) 0.8232(14) 0.054(5) Uani 1.00 1 d .
C(21) C 0.7822(10) 0.5156(9) 0.8755(9) 0.032(3) Uani 1.00 1 d .
C(22) C -0.1894(9) 0.4181(9) 0.5136(9) 0.029(3) Uani 1.00 1 d .
C(23) C 0.2494(11) 0.2113(10) 0.3650(9) 0.034(3) Uani 1.00 1 d .
C(24) C 0.2152(9) 0.1428(9) 0.2695(8) 0.026(3) Uani 1.00 1 d .
C(25) C 0.1213(9) 0.0826(8) 0.2752(8) 0.021(2) Uani 1.00 1 d .
C(26) C 0.0952(10) 0.1174(8) 0.3743(9) 0.027(3) Uani 1.00 1 d .
C(27) C 0.1748(12) 0.1960(10) 0.4282(9) 0.037(3) Uani 1.00 1 d .
C(28) C 0.3487(12) 0.2864(11) 0.3926(12) 0.048(4) Uani 1.00 1 d .
C(29) C 0.2742(13) 0.1290(12) 0.1817(11) 0.046(4) Uani 1.00 1 d .
C(30) C 0.0618(12) -0.0003(9) 0.1931(10) 0.040(3) Uani 1.00 1 d .
C(31) C 0.0124(13) 0.0684(10) 0.4107(11) 0.045(4) Uani 1.00 1 d .
C(32) C 0.1833(15) 0.2517(11) 0.5333(10) 0.049(4) Uani 1.00 1 d .
C(33) C -0.1398(8) 0.3649(7) 0.1944(7) 0.016(2) Uani 1.00 1 d .
C(34) C -0.2453(9) 0.3616(8) 0.2380(8) 0.022(3) Uani 1.00 1 d .
C(35) C -0.2911(10) 0.2634(10) 0.1970(10) 0.031(3) Uani 1.00 1 d .
C(36) C -0.2191(9) 0.2022(9) 0.1257(8) 0.025(3) Uani 1.00 1 d .
C(37) C -0.1277(9) 0.2640(9) 0.1241(8) 0.025(3) Uani 1.00 1 d .
C(38) C -0.0743(10) 0.4569(9) 0.2082(9) 0.029(3) Uani 1.00 1 d .
C(39) C -0.2938(11) 0.4526(10) 0.3115(9) 0.036(3) Uani 1.00 1 d .
C(40) C -0.4015(10) 0.2278(12) 0.2167(10) 0.041(4) Uani 1.00 1 d .
C(41) C -0.2402(11) 0.0964(10) 0.0626(10) 0.038(3) Uani 1.00 1 d .
C(42) C -0.0367(11) 0.2394(11) 0.0592(9) 0.036(3) Uani 1.00 1 d .
H(1) H 0.5112 0.3961 0.8894 0.022 Uiso 1.00 1 c R
H(2) H 0.7004 0.4668 1.0041 0.036 Uiso 1.00 1 c R
H(3) H 0.7362 0.3960 1.0489 0.036 Uiso 1.00 1 c R
H(4) H 0.6779 0.4901 1.1087 0.036 Uiso 1.00 1 c R
H(5) H 0.1476 0.2314 0.8441 0.061 Uiso 1.00 1 c R
H(6) H 0.1160 0.1414 0.7489 0.061 Uiso 1.00 1 c R
H(7) H 0.1830 0.2333 0.7497 0.061 Uiso 1.00 1 c R
H(8) H 0.3381 0.1994 1.0199 0.055 Uiso 1.00 1 c R
H(9) H 0.2185 0.1766 0.9767 0.055 Uiso 1.00 1 c R
H(10) H 0.2833 0.2739 0.9884 0.055 Uiso 1.00 1 c R
H(11) H 0.5443 0.0225 0.8793 0.039 Uiso 1.00 1 c R
H(12) H 0.4514 0.0406 0.9488 0.039 Uiso 1.00 1 c R
H(13) H 0.5365 0.1265 0.9605 0.039 Uiso 1.00 1 c R
H(14) H 0.4891 -0.0337 0.6281 0.046 Uiso 1.00 1 c R
H(15) H 0.5056 -0.0714 0.7070 0.046 Uiso 1.00 1 c R
H(16) H 0.5778 0.0189 0.7100 0.046 Uiso 1.00 1 c R
H(17) H 0.2349 0.0803 0.6050 0.049 Uiso 1.00 1 c R
H(18) H 0.2919 -0.0176 0.5801 0.049 Uiso 1.00 1 c R
H(19) H 0.3563 0.0745 0.5789 0.049 Uiso 1.00 1 c R
H(20) H 0.6062 0.5237 0.7653 0.044 Uiso 1.00 1 c R
H(21) H 0.6032 0.4684 0.6558 0.044 Uiso 1.00 1 c R
H(22) H 0.5190 0.4369 0.7125 0.044 Uiso 1.00 1 c R
H(23) H 0.5577 0.2753 0.5619 0.066 Uiso 1.00 1 c R
H(24) H 0.6572 0.2189 0.5129 0.066 Uiso 1.00 1 c R
H(25) H 0.5803 0.1751 0.5657 0.066 Uiso 1.00 1 c R
H(26) H 0.7768 0.1185 0.5794 0.080 Uiso 1.00 1 c R
H(27) H 0.8934 0.1672 0.6185 0.080 Uiso 1.00 1 c R
H(28) H 0.8237 0.1231 0.6754 0.080 Uiso 1.00 1 c R
H(29) H 0.9571 0.2654 0.7898 0.075 Uiso 1.00 1 c R
H(30) H 0.9801 0.3793 0.8280 0.075 Uiso 1.00 1 c R
H(31) H 0.9115 0.3342 0.8848 0.075 Uiso 1.00 1 c R
H(32) H 0.8452 0.5150 0.9127 0.041 Uiso 1.00 1 c R
H(33) H 0.7943 0.5646 0.8516 0.041 Uiso 1.00 1 c R
H(34) H 0.7208 0.5302 0.9135 0.041 Uiso 1.00 1 c R
H(35) H -0.0056 0.4006 0.3902 0.024 Uiso 1.00 1 c R
H(36) H -0.2251 0.4109 0.5641 0.035 Uiso 1.00 1 c R
H(37) H -0.2333 0.3849 0.4563 0.035 Uiso 1.00 1 c R
H(38) H -0.1788 0.4864 0.5266 0.035 Uiso 1.00 1 c R
H(39) H 0.3864 0.2783 0.3376 0.059 Uiso 1.00 1 c R
H(40) H 0.3964 0.2759 0.4366 0.059 Uiso 1.00 1 c R
H(41) H 0.3249 0.3516 0.4205 0.059 Uiso 1.00 1 c R
H(42) H 0.2382 0.0756 0.1287 0.061 Uiso 1.00 1 c R
H(43) H 0.3477 0.1147 0.1895 0.061 Uiso 1.00 1 c R
H(44) H 0.2737 0.1879 0.1716 0.061 Uiso 1.00 1 c R
H(45) H 0.0013 -0.0263 0.2147 0.043 Uiso 1.00 1 c R
H(46) H 0.1101 -0.0509 0.1640 0.043 Uiso 1.00 1 c R
H(47) H 0.0361 0.0236 0.1484 0.043 Uiso 1.00 1 c R
H(48) H 0.0114 0.1037 0.4774 0.062 Uiso 1.00 1 c R
H(49) H 0.0304 0.0024 0.3960 0.062 Uiso 1.00 1 c R
H(50) H -0.0577 0.0676 0.3821 0.062 Uiso 1.00 1 c R
H(51) H 0.2450 0.2984 0.5513 0.063 Uiso 1.00 1 c R
H(52) H 0.1916 0.2069 0.5622 0.063 Uiso 1.00 1 c R
H(53) H 0.1187 0.2855 0.5533 0.063 Uiso 1.00 1 c R
H(54) H -0.1061 0.5122 0.2541 0.039 Uiso 1.00 1 c R
H(55) H -0.0736 0.4636 0.1499 0.039 Uiso 1.00 1 c R
H(56) H -0.0015 0.4540 0.2295 0.039 Uiso 1.00 1 c R
H(57) H -0.3613 0.4330 0.3295 0.046 Uiso 1.00 1 c R
H(58) H -0.3060 0.4988 0.2849 0.046 Uiso 1.00 1 c R
H(59) H -0.2442 0.4823 0.3657 0.046 Uiso 1.00 1 c R
H(60) H -0.4169 0.1600 0.1754 0.054 Uiso 1.00 1 c R
H(61) H -0.4565 0.2658 0.2063 0.054 Uiso 1.00 1 c R
H(62) H -0.4004 0.2353 0.2805 0.054 Uiso 1.00 1 c R
H(63) H -0.1817 0.0754 0.0217 0.044 Uiso 1.00 1 c R
H(64) H -0.3069 0.0867 0.0259 0.044 Uiso 1.00 1 c R
H(65) H -0.2452 0.0589 0.0995 0.044 Uiso 1.00 1 c R
H(66) H 0.0096 0.2974 0.0724 0.047 Uiso 1.00 1 c R
H(67) H -0.0658 0.2139 -0.0045 0.047 Uiso 1.00 1 c R
H(68) H 0.0045 0.1911 0.0682 0.047 Uiso 1.00 1 c R

loop_
_atom_site_aniso_label
_atom_site_aniso_U_11
_atom_site_aniso_U_22
_atom_site_aniso_U_33
_atom_site_aniso_U_12
_atom_site_aniso_U_13
_atom_site_aniso_U_23
Ir(1) 0.0201(2) 0.0139(2) 0.0195(2) 0.00197(15) 0.00090(16) 0.01056(17)
Ir(2) 0.0208(2) 0.0158(2) 0.0227(2) 0.00616(16) 0.00837(16) 0.01225(18)
Ir(3) 0.0213(2) 0.0158(2) 0.0162(2) 0.00533(16) 0.00314(16) 0.00957(17)
Ir(4) 0.0188(2) 0.0149(2) 0.0191(2) 0.00121(15) 0.00184(16) 0.00986(17)
Cl(1) 0.0366(16) 0.0238(14) 0.0371(16) -0.0019(12) -0.0105(12) 0.0223(13)
Cl(2) 0.0282(15) 0.0364(16) 0.0489(19) 0.0145(12) 0.0102(13) 0.0315(15)
Cl(3) 0.0267(14) 0.0287(14) 0.0331(15) 0.0010(11) 0.0070(11) 0.0206(13)
Cl(4) 0.0408(18) 0.0333(17) 0.051(2) -0.0113(14) -0.0039(15) 0.0317(16)
S(1) 0.0223(13) 0.0218(13) 0.0186(13) 0.0023(10) 0.0026(10) 0.0115(11)
S(2) 0.0320(14) 0.0172(13) 0.0185(13) 0.0042(11) 0.0062(11) 0.0107(11)
O(1) 0.023(4) 0.030(4) 0.024(4) 0.006(3) 0.007(3) 0.010(3)
O(2) 0.053(5) 0.028(4) 0.031(5) 0.007(4) 0.000(4) 0.021(4)
O(3) 0.045(5) 0.021(4) 0.020(4) 0.004(3) 0.001(3) 0.009(3)
O(4) 0.064(6) 0.016(4) 0.028(4) 0.003(4) 0.018(4) 0.014(3)
N(1) 0.019(4) 0.021(4) 0.014(4) 0.001(3) 0.002(3) 0.010(3)
N(2) 0.023(4) 0.018(4) 0.020(4) -0.002(3) 0.001(3) 0.013(3)
C(1) 0.016(5) 0.049(8) 0.025(6) -0.001(5) -0.001(4) 0.016(6)
C(2) 0.017(5) 0.026(6) 0.047(8) -0.005(4) -0.007(5) 0.020(6)
C(3) 0.023(5) 0.030(6) 0.039(7) 0.003(4) 0.009(5) 0.027(5)
C(4) 0.035(6) 0.021(5) 0.028(6) 0.000(4) 0.005(5) 0.022(5)
C(5) 0.037(6) 0.018(5) 0.027(6) -0.002(5) -0.003(5) 0.009(5)
C(6) 0.029(6) 0.025(6) 0.046(8) 0.002(5) -0.008(5) 0.020(6)
C(7) 0.024(6) 0.048(9) 0.079(12) 0.008(6) -0.001(6) 0.045(9)
C(8) 0.052(9) 0.051(9) 0.035(7) -0.004(7) 0.024(6) 0.023(7)
C(9) 0.036(6) 0.023(6) 0.039(7) -0.002(5) -0.001(5) 0.025(5)
C(10) 0.052(8) 0.022(6) 0.042(8) 0.005(6) 0.011(6) 0.012(6)
C(11) 0.056(9) 0.032(7) 0.033(7) -0.004(6) -0.008(6) 0.010(6)
C(12) 0.033(6) 0.021(5) 0.021(5) 0.009(4) 0.014(4) 0.017(4)
C(13) 0.046(7) 0.033(7) 0.018(5) 0.009(5) 0.023(5) 0.011(5)
C(14) 0.039(7) 0.049(8) 0.040(8) 0.017(6) 0.027(6) 0.032(7)
C(15) 0.021(5) 0.031(6) 0.055(8) 0.008(5) 0.015(5) 0.030(6)
C(16) 0.021(5) 0.028(6) 0.027(6) 0.005(4) 0.012(4) 0.018(5)
C(17) 0.034(6) 0.030(6) 0.045(8) 0.005(5) 0.005(5) 0.031(6)
C(18) 0.104(14) 0.039(8) 0.022(7) -0.019(9) -0.006(8) 0.013(6)
C(19) 0.094(13) 0.048(9) 0.059(11) 0.035(9) 0.065(11) 0.026(8)
C(20) 0.021(6) 0.068(11) 0.100(14) 0.012(6) 0.016(7) 0.061(11)
C(21) 0.032(6) 0.034(7) 0.038(7) -0.003(5) 0.006(5) 0.021(6)
C(22) 0.025(6) 0.033(6) 0.029(6) 0.009(5) 0.014(5) 0.009(5)
C(23) 0.043(7) 0.038(7) 0.022(6) 0.009(6) -0.006(5) 0.015(5)
C(24) 0.024(5) 0.027(6) 0.025(6) 0.018(4) 0.007(4) 0.007(5)
C(25) 0.032(6) 0.014(5) 0.026(5) 0.013(4) 0.003(4) 0.014(4)
C(26) 0.041(7) 0.019(5) 0.034(6) 0.022(5) 0.016(5) 0.021(5)
C(27) 0.060(9) 0.029(6) 0.026(6) 0.022(6) -0.005(6) 0.016(5)
C(28) 0.036(7) 0.046(9) 0.066(11) -0.003(6) -0.013(7) 0.029(8)
C(29) 0.055(9) 0.053(9) 0.044(8) 0.026(7) 0.023(7) 0.031(7)
C(30) 0.054(8) 0.022(6) 0.033(7) 0.013(6) 0.003(6) -0.002(5)
C(31) 0.069(10) 0.035(7) 0.051(9) 0.023(7) 0.029(8) 0.033(7)
C(32) 0.080(12) 0.044(8) 0.033(7) 0.027(8) 0.001(7) 0.024(7)
C(33) 0.015(4) 0.017(5) 0.020(5) 0.001(3) -0.002(3) 0.011(4)
C(34) 0.018(5) 0.029(6) 0.034(6) 0.013(4) 0.009(4) 0.026(5)
C(35) 0.023(6) 0.033(7) 0.045(8) 0.002(5) 0.001(5) 0.023(6)
C(36) 0.027(6) 0.027(6) 0.024(6) -0.004(4) 0.000(4) 0.013(5)
C(37) 0.019(5) 0.029(6) 0.029(6) -0.002(4) -0.003(4) 0.016(5)
C(38) 0.031(6) 0.030(6) 0.036(7) -0.004(5) -0.004(5) 0.024(5)
C(39) 0.045(8) 0.035(7) 0.034(7) 0.022(6) 0.010(6) 0.019(6)
C(40) 0.027(6) 0.061(10) 0.048(8) -0.004(6) -0.001(6) 0.036(8)
C(41) 0.037(7) 0.034(7) 0.039(8) -0.006(6) -0.003(6) 0.013(6)
C(42) 0.038(7) 0.052(8) 0.028(7) 0.002(6) 0.013(5) 0.025(6)

loop_
_atom_type_symbol
_atom_type_description
_atom_type_scat_dispersion_real
_atom_type_scat_dispersion_imag
_atom_type_scat_source
C C 0.003 0.002
;
International Tables for Crystallography
(1992, Vol. C, Tables 4.2.6.8 and 6.1.1.4)
;
H H 0.000 0.000
;
International Tables for Crystallography
(1992, Vol. C, Table 6.1.1.4)
;
Cl Cl 0.148 0.159
;
International Tables for Crystallography
(1992, Vol. C, Tables 4.2.6.8 and 6.1.1.4)
;
Ir Ir -1.444 7.990
;
International Tables for Crystallography
(1992, Vol. C, Tables 4.2.6.8 and 6.1.1.4)
;
N N 0.006 0.003
;
International Tables for Crystallography
(1992, Vol. C, Tables 4.2.6.8 and 6.1.1.4)
;
O O 0.011 0.006
;
International Tables for Crystallography
(1992, Vol. C, Tables 4.2.6.8 and 6.1.1.4)
;
S S 0.125 0.123
;
International Tables for Crystallography
(1992, Vol. C, Tables 4.2.6.8 and 6.1.1.4)
;

loop_
_geom_angle_atom_site_label_1
_geom_angle_atom_site_label_2
_geom_angle_atom_site_label_3
_geom_angle
_geom_angle_publ_flag
Ir(2) Ir(1) Cl(1) 88.16(7) yes
Ir(2) Ir(1) N(1) 48.3(2) yes
Ir(2) Ir(1) C(2) 173.6(3) yes
Ir(2) Ir(1) C(3) 145.9(3) yes
Ir(2) Ir(1) C(4) 116.0(3) yes
Ir(2) Ir(1) C(5) 112.1(3) yes
Ir(2) Ir(1) C(6) 134.0(3) yes
Cl(1) Ir(1) N(1) 82.9(3) yes
Cl(1) Ir(1) C(2) 91.5(4) yes
Cl(1) Ir(1) C(3) 119.5(3) yes
Cl(1) Ir(1) C(4) 155.8(3) yes
Cl(1) Ir(1) C(5) 134.8(3) yes
Cl(1) Ir(1) C(6) 99.6(4) yes
N(1) Ir(1) C(2) 138.0(3) yes
N(1) Ir(1) C(3) 111.5(3) yes
N(1) Ir(1) C(4) 111.8(4) yes
N(1) Ir(1) C(5) 140.9(4) yes
N(1) Ir(1) C(6) 176.4(5) yes
C(2) Ir(1) C(3) 38.3(5) yes
C(2) Ir(1) C(4) 64.6(5) yes
C(2) Ir(1) C(5) 64.0(4) yes
C(2) Ir(1) C(6) 39.8(4) yes
C(3) Ir(1) C(4) 38.1(4) yes
C(3) Ir(1) C(5) 63.8(4) yes
C(3) Ir(1) C(6) 65.0(5) yes
C(4) Ir(1) C(5) 38.9(4) yes
C(4) Ir(1) C(6) 64.9(5) yes
C(5) Ir(1) C(6) 37.3(5) yes
Ir(1) Ir(2) Cl(2) 89.47(7) yes
Ir(1) Ir(2) N(1) 48.0(2) yes
Ir(1) Ir(2) C(12) 115.1(3) yes
Ir(1) Ir(2) C(13) 111.6(3) yes
Ir(1) Ir(2) C(14) 136.1(3) yes
Ir(1) Ir(2) C(15) 174.8(3) yes
Ir(1) Ir(2) C(16) 144.6(3) yes
Cl(2) Ir(2) N(1) 90.7(3) yes
Cl(2) Ir(2) C(12) 155.4(3) yes
Cl(2) Ir(2) C(13) 132.2(3) yes
Cl(2) Ir(2) C(14) 97.0(5) yes
Cl(2) Ir(2) C(15) 91.9(4) yes
Cl(2) Ir(2) C(16) 119.7(3) yes
N(1) Ir(2) C(12) 106.5(4) yes
N(1) Ir(2) C(13) 135.6(4) yes
N(1) Ir(2) C(14) 171.1(5) yes
N(1) Ir(2) C(15) 137.0(3) yes
N(1) Ir(2) C(16) 107.8(3) yes
C(12) Ir(2) C(13) 39.2(4) yes
C(12) Ir(2) C(14) 64.8(5) yes
C(12) Ir(2) C(15) 63.5(5) yes
C(12) Ir(2) C(16) 38.6(4) yes
C(13) Ir(2) C(14) 38.4(6) yes
C(13) Ir(2) C(15) 64.0(5) yes
C(13) Ir(2) C(16) 64.9(4) yes
C(14) Ir(2) C(15) 38.7(4) yes
C(14) Ir(2) C(16) 64.4(5) yes
C(15) Ir(2) C(16) 37.2(4) yes
Ir(4) Ir(3) Cl(3) 87.83(7) yes
Ir(4) Ir(3) N(2) 48.3(2) yes
Ir(4) Ir(3) C(23) 178.0(2) yes
Ir(4) Ir(3) C(24) 139.0(3) yes
Ir(4) Ir(3) C(25) 113.7(3) yes
Ir(4) Ir(3) C(26) 115.5(3) yes
Ir(4) Ir(3) C(27) 142.8(4) yes
Cl(3) Ir(3) N(2) 83.7(3) yes
Cl(3) Ir(3) C(23) 92.3(4) yes
Cl(3) Ir(3) C(24) 94.3(4) yes
Cl(3) Ir(3) C(25) 129.6(3) yes
Cl(3) Ir(3) C(26) 156.3(3) yes
Cl(3) Ir(3) C(27) 123.3(4) yes
N(2) Ir(3) C(23) 133.7(3) yes
N(2) Ir(3) C(24) 172.5(3) yes
N(2) Ir(3) C(25) 144.9(4) yes
N(2) Ir(3) C(26) 114.1(4) yes
N(2) Ir(3) C(27) 110.2(4) yes
C(23) Ir(3) C(24) 39.0(4) yes
C(23) Ir(3) C(25) 64.7(4) yes
C(23) Ir(3) C(26) 64.2(5) yes
C(23) Ir(3) C(27) 38.1(5) yes
C(24) Ir(3) C(25) 39.5(4) yes
C(24) Ir(3) C(26) 66.0(5) yes
C(24) Ir(3) C(27) 65.0(5) yes
C(25) Ir(3) C(26) 39.1(4) yes
C(25) Ir(3) C(27) 64.1(4) yes
C(26) Ir(3) C(27) 37.7(4) yes
Ir(3) Ir(4) Cl(4) 90.90(8) yes
Ir(3) Ir(4) N(2) 47.5(2) yes
Ir(3) Ir(4) C(33) 115.4(2) yes
Ir(3) Ir(4) C(34) 147.5(2) yes
Ir(3) Ir(4) C(35) 171.7(3) yes
Ir(3) Ir(4) C(36) 132.3(3) yes
Ir(3) Ir(4) C(37) 109.4(3) yes
Cl(4) Ir(4) N(2) 91.9(3) yes
Cl(4) Ir(4) C(33) 153.7(2) yes
Cl(4) Ir(4) C(34) 116.1(3) yes
Cl(4) Ir(4) C(35) 89.6(4) yes
Cl(4) Ir(4) C(36) 98.6(4) yes
Cl(4) Ir(4) C(37) 134.8(3) yes
N(2) Ir(4) C(33) 105.0(3) yes
N(2) Ir(4) C(34) 110.3(3) yes
N(2) Ir(4) C(35) 140.8(4) yes
N(2) Ir(4) C(36) 169.5(5) yes
N(2) Ir(4) C(37) 131.7(4) yes
C(33) Ir(4) C(34) 39.2(4) yes
C(33) Ir(4) C(35) 64.5(5) yes
C(33) Ir(4) C(36) 65.0(4) yes
C(33) Ir(4) C(37) 39.1(4) yes
C(34) Ir(4) C(35) 37.2(4) yes
C(34) Ir(4) C(36) 64.5(4) yes
C(34) Ir(4) C(37) 65.0(4) yes
C(35) Ir(4) C(36) 39.5(4) yes
C(35) Ir(4) C(37) 64.9(5) yes
C(36) Ir(4) C(37) 38.3(4) yes
O(1) S(1) O(2) 116.9(6) yes
O(1) S(1) N(1) 107.0(5) yes
O(1) S(1) C(1) 107.8(5) yes
O(2) S(1) N(1) 110.7(5) yes
O(2) S(1) C(1) 108.5(6) yes
N(1) S(1) C(1) 105.3(5) yes
O(3) S(2) O(4) 117.5(6) yes
O(3) S(2) N(2) 106.4(5) yes
O(3) S(2) C(22) 108.7(5) yes
O(4) S(2) N(2) 111.0(5) yes
O(4) S(2) C(22) 107.9(6) yes
N(2) S(2) C(22) 104.7(6) yes
Ir(1) N(1) Ir(2) 83.7(2) yes
Ir(1) N(1) S(1) 123.0(6) yes
Ir(2) N(1) S(1) 128.8(5) yes
Ir(3) N(2) Ir(4) 84.3(2) yes
Ir(3) N(2) S(2) 121.2(6) yes
Ir(4) N(2) S(2) 129.5(5) yes
Ir(1) C(2) C(3) 72.1(7) yes
Ir(1) C(2) C(6) 68.6(6) yes
Ir(1) C(2) C(7) 125.9(11) yes
C(3) C(2) C(6) 106.8(11) yes
C(3) C(2) C(7) 127.3(12) yes
C(6) C(2) C(7) 125.9(13) yes
Ir(1) C(3) C(2) 69.7(8) yes
Ir(1) C(3) C(4) 70.9(8) yes
Ir(1) C(3) C(8) 129.0(9) yes
C(2) C(3) C(4) 108.9(10) yes
C(2) C(3) C(8) 124.2(11) yes
C(4) C(3) C(8) 126.7(13) yes
Ir(1) C(4) C(3) 71.0(8) yes
Ir(1) C(4) C(5) 69.2(8) yes
Ir(1) C(4) C(9) 133.8(8) yes
C(3) C(4) C(5) 105.8(11) yes
C(3) C(4) C(9) 127.9(12) yes
C(5) C(4) C(9) 125.1(10) yes
Ir(1) C(5) C(4) 71.8(6) yes
Ir(1) C(5) C(6) 69.8(7) yes
Ir(1) C(5) C(10) 124.8(10) yes
C(4) C(5) C(6) 110.3(11) yes
C(4) C(5) C(10) 124.5(12) yes
C(6) C(5) C(10) 125.2(12) yes
Ir(1) C(6) C(2) 71.6(6) yes
Ir(1) C(6) C(5) 72.8(6) yes
Ir(1) C(6) C(11) 127.5(11) yes
C(2) C(6) C(5) 108.1(13) yes
C(2) C(6) C(11) 123.6(12) yes
C(5) C(6) C(11) 127.8(11) yes
Ir(2) C(12) C(13) 68.8(8) yes
Ir(2) C(12) C(16) 72.0(8) yes
Ir(2) C(12) C(17) 132.3(9) yes
C(13) C(12) C(16) 107.1(11) yes
C(13) C(12) C(17) 127.2(10) yes
C(16) C(12) C(17) 124.8(9) yes
Ir(2) C(13) C(12) 72.0(7) yes
Ir(2) C(13) C(14) 70.3(9) yes
Ir(2) C(13) C(18) 127.2(11) yes
C(12) C(13) C(14) 108.2(10) yes
C(12) C(13) C(18) 125.2(13) yes
C(14) C(13) C(18) 126.5(12) yes
Ir(2) C(14) C(13) 71.3(8) yes
Ir(2) C(14) C(15) 72.8(8) yes
Ir(2) C(14) C(19) 125.6(13) yes
C(13) C(14) C(15) 108.0(12) yes
C(13) C(14) C(19) 126.9(12) yes
C(15) C(14) C(19) 124.9(14) yes
Ir(2) C(15) C(14) 68.5(7) yes
Ir(2) C(15) C(16) 72.6(7) yes
Ir(2) C(15) C(20) 125.2(13) yes
C(14) C(15) C(16) 109.6(12) yes
C(14) C(15) C(20) 125.1(12) yes
C(16) C(15) C(20) 125.3(11) yes
Ir(2) C(16) C(12) 69.4(7) yes
Ir(2) C(16) C(15) 70.2(7) yes
Ir(2) C(16) C(21) 127.9(9) yes
C(12) C(16) C(15) 107.0(9) yes
C(12) C(16) C(21) 124.7(11) yes
C(15) C(16) C(21) 128.2(11) yes
Ir(3) C(23) C(24) 68.1(7) yes
Ir(3) C(23) C(27) 72.0(8) yes
Ir(3) C(23) C(28) 125.7(11) yes
C(24) C(23) C(27) 108.3(11) yes
C(24) C(23) C(28) 125.0(13) yes
C(27) C(23) C(28) 126.7(11) yes
Ir(3) C(24) C(23) 72.9(7) yes
Ir(3) C(24) C(25) 71.2(6) yes
Ir(3) C(24) C(29) 126.5(11) yes
C(23) C(24) C(25) 107.2(11) yes
C(23) C(24) C(29) 126.1(11) yes
C(25) C(24) C(29) 126.4(10) yes
Ir(3) C(25) C(24) 69.3(6) yes
Ir(3) C(25) C(26) 72.2(6) yes
Ir(3) C(25) C(30) 123.9(10) yes
C(24) C(25) C(26) 108.3(9) yes
C(24) C(25) C(30) 125.3(11) yes
C(26) C(25) C(30) 126.3(12) yes
Ir(3) C(26) C(25) 68.6(8) yes
Ir(3) C(26) C(27) 71.9(9) yes
Ir(3) C(26) C(31) 131.7(10) yes
C(25) C(26) C(27) 107.2(11) yes
C(25) C(26) C(31) 124.8(10) yes
C(27) C(26) C(31) 127.4(12) yes
Ir(3) C(27) C(23) 69.9(9) yes
Ir(3) C(27) C(26) 70.4(8) yes
Ir(3) C(27) C(32) 127.4(11) yes
C(23) C(27) C(26) 109.0(11) yes
C(23) C(27) C(32) 124.7(12) yes
C(26) C(27) C(32) 126.3(14) yes
Ir(4) C(33) C(34) 71.2(7) yes
Ir(4) C(33) C(37) 69.2(8) yes
Ir(4) C(33) C(38) 133.2(8) yes
C(34) C(33) C(37) 106.3(9) yes
C(34) C(33) C(38) 124.6(9) yes
C(37) C(33) C(38) 128.1(10) yes
Ir(4) C(34) C(33) 69.6(7) yes
Ir(4) C(34) C(35) 69.6(8) yes
Ir(4) C(34) C(39) 128.2(9) yes
C(33) C(34) C(35) 108.0(9) yes
C(33) C(34) C(39) 124.0(10) yes
C(35) C(34) C(39) 128.0(11) yes
Ir(4) C(35) C(34) 73.2(7) yes
Ir(4) C(35) C(36) 69.4(7) yes
Ir(4) C(35) C(40) 127.5(12) yes
C(34) C(35) C(36) 109.0(11) yes
C(34) C(35) C(40) 125.7(11) yes
C(36) C(35) C(40) 125.1(11) yes
Ir(4) C(36) C(35) 71.1(7) yes
Ir(4) C(36) C(37) 71.5(7) yes
Ir(4) C(36) C(41) 125.7(11) yes
C(35) C(36) C(37) 108.0(10) yes
C(35) C(36) C(41) 126.4(11) yes
C(37) C(36) C(41) 125.5(11) yes
Ir(4) C(37) C(33) 71.7(7) yes
Ir(4) C(37) C(36) 70.3(8) yes
Ir(4) C(37) C(42) 127.9(10) yes
C(33) C(37) C(36) 108.6(9) yes
C(33) C(37) C(42) 122.3(11) yes
C(36) C(37) C(42) 128.9(10) yes
Ir(1) N(1) H(1) 106.1 no
Ir(2) N(1) H(1) 106.1 no
S(1) N(1) H(1) 106.1 no
Ir(3) N(2) H(35) 106.3 no
Ir(4) N(2) H(35) 106.3 no
S(2) N(2) H(35) 106.3 no
S(1) C(1) H(2) 109.5 no
S(1) C(1) H(3) 109.6 no
S(1) C(1) H(4) 109.4 no
H(2) C(1) H(3) 109.5 no
H(2) C(1) H(4) 109.5 no
H(3) C(1) H(4) 109.5 no
C(2) C(7) H(5) 109.5 no
C(2) C(7) H(6) 109.5 no
C(2) C(7) H(7) 109.5 no
H(5) C(7) H(6) 109.5 no
H(5) C(7) H(7) 109.5 no
H(6) C(7) H(7) 109.5 no
C(3) C(8) H(8) 109.2 no
C(3) C(8) H(9) 109.7 no
C(3) C(8) H(10) 109.5 no
H(8) C(8) H(9) 109.5 no
H(8) C(8) H(10) 109.5 no
H(9) C(8) H(10) 109.5 no
C(4) C(9) H(11) 109.6 no
C(4) C(9) H(12) 109.5 no
C(4) C(9) H(13) 109.4 no
H(11) C(9) H(12) 109.5 no
H(11) C(9) H(13) 109.5 no
H(12) C(9) H(13) 109.5 no
C(5) C(10) H(14) 109.5 no
C(5) C(10) H(15) 109.6 no
C(5) C(10) H(16) 109.3 no
H(14) C(10) H(15) 109.5 no
H(14) C(10) H(16) 109.5 no
H(15) C(10) H(16) 109.5 no
C(6) C(11) H(17) 109.4 no
C(6) C(11) H(18) 109.5 no
C(6) C(11) H(19) 109.5 no
H(17) C(11) H(18) 109.5 no
H(17) C(11) H(19) 109.5 no
H(18) C(11) H(19) 109.5 no
C(12) C(17) H(20) 109.2 no
C(12) C(17) H(21) 109.6 no
C(12) C(17) H(22) 109.6 no
H(20) C(17) H(21) 109.5 no
H(20) C(17) H(22) 109.5 no
H(21) C(17) H(22) 109.5 no
C(13) C(18) H(23) 109.2 no
C(13) C(18) H(24) 109.8 no
C(13) C(18) H(25) 109.5 no
H(23) C(18) H(24) 109.5 no
H(23) C(18) H(25) 109.5 no
H(24) C(18) H(25) 109.5 no
C(14) C(19) H(26) 109.4 no
C(14) C(19) H(27) 109.4 no
C(14) C(19) H(28) 109.6 no
H(26) C(19) H(27) 109.5 no
H(26) C(19) H(28) 109.5 no
H(27) C(19) H(28) 109.5 no
C(15) C(20) H(29) 108.9 no
C(15) C(20) H(30) 109.7 no
C(15) C(20) H(31) 109.8 no
H(29) C(20) H(30) 109.5 no
H(29) C(20) H(31) 109.5 no
H(30) C(20) H(31) 109.5 no
C(16) C(21) H(32) 109.4 no
C(16) C(21) H(33) 109.5 no
C(16) C(21) H(34) 109.5 no
H(32) C(21) H(33) 109.5 no
H(32) C(21) H(34) 109.5 no
H(33) C(21) H(34) 109.5 no
S(2) C(22) H(36) 109.5 no
S(2) C(22) H(37) 109.5 no
S(2) C(22) H(38) 109.4 no
H(36) C(22) H(37) 109.5 no
H(36) C(22) H(38) 109.5 no
H(37) C(22) H(38) 109.5 no
C(23) C(28) H(39) 109.4 no
C(23) C(28) H(40) 109.5 no
C(23) C(28) H(41) 109.5 no
H(39) C(28) H(40) 109.5 no
H(39) C(28) H(41) 109.5 no
H(40) C(28) H(41) 109.5 no
C(24) C(29) H(42) 109.4 no
C(24) C(29) H(43) 109.5 no
C(24) C(29) H(44) 109.5 no
H(42) C(29) H(43) 109.5 no
H(42) C(29) H(44) 109.5 no
H(43) C(29) H(44) 109.5 no
C(25) C(30) H(45) 109.4 no
C(25) C(30) H(46) 109.4 no
C(25) C(30) H(47) 109.6 no
H(45) C(30) H(46) 109.5 no
H(45) C(30) H(47) 109.5 no
H(46) C(30) H(47) 109.5 no
C(26) C(31) H(48) 109.4 no
C(26) C(31) H(49) 109.4 no
C(26) C(31) H(50) 109.5 no
H(48) C(31) H(49) 109.5 no
H(48) C(31) H(50) 109.5 no
H(49) C(31) H(50) 109.5 no
C(27) C(32) H(51) 109.4 no
C(27) C(32) H(52) 109.6 no
C(27) C(32) H(53) 109.4 no
H(51) C(32) H(52) 109.5 no
H(51) C(32) H(53) 109.5 no
H(52) C(32) H(53) 109.5 no
C(33) C(38) H(54) 109.5 no
C(33) C(38) H(55) 109.4 no
C(33) C(38) H(56) 109.5 no
H(54) C(38) H(55) 109.5 no
H(54) C(38) H(56) 109.5 no
H(55) C(38) H(56) 109.5 no
C(34) C(39) H(57) 109.4 no
C(34) C(39) H(58) 109.3 no
C(34) C(39) H(59) 109.6 no
H(57) C(39) H(58) 109.5 no
H(57) C(39) H(59) 109.5 no
H(58) C(39) H(59) 109.5 no
C(35) C(40) H(60) 109.4 no
C(35) C(40) H(61) 109.5 no
C(35) C(40) H(62) 109.5 no
H(60) C(40) H(61) 109.5 no
H(60) C(40) H(62) 109.5 no
H(61) C(40) H(62) 109.5 no
C(36) C(41) H(63) 109.3 no
C(36) C(41) H(64) 109.6 no
C(36) C(41) H(65) 109.5 no
H(63) C(41) H(64) 109.5 no
H(63) C(41) H(65) 109.5 no
H(64) C(41) H(65) 109.5 no
C(37) C(42) H(66) 109.5 no
C(37) C(42) H(67) 109.5 no
C(37) C(42) H(68) 109.4 no
H(66) C(42) H(67) 109.5 no
H(66) C(42) H(68) 109.5 no
H(67) C(42) H(68) 109.5 no

loop_
_geom_bond_atom_site_label_1
_geom_bond_atom_site_label_2
_geom_bond_distance
_geom_bond_publ_flag
Ir(1) Ir(2) 2.8666(6) yes
Ir(1) Cl(1) 2.405(3) yes
Ir(1) N(1) 2.142(7) yes
Ir(1) C(2) 2.166(11) yes
Ir(1) C(3) 2.198(15) yes
Ir(1) C(4) 2.197(15) yes
Ir(1) C(5) 2.162(12) yes
Ir(1) C(6) 2.124(11) yes
Ir(2) Cl(2) 2.402(4) yes
Ir(2) N(1) 2.153(8) yes
Ir(2) C(12) 2.188(14) yes
Ir(2) C(13) 2.146(14) yes
Ir(2) C(14) 2.133(15) yes
Ir(2) C(15) 2.191(13) yes
Ir(2) C(16) 2.223(13) yes
Ir(3) Ir(4) 2.8729(5) yes
Ir(3) Cl(3) 2.400(3) yes
Ir(3) N(2) 2.128(8) yes
Ir(3) C(23) 2.193(15) yes
Ir(3) C(24) 2.128(12) yes
Ir(3) C(25) 2.153(11) yes
Ir(3) C(26) 2.202(15) yes
Ir(3) C(27) 2.221(16) yes
Ir(4) Cl(4) 2.405(4) yes
Ir(4) N(2) 2.154(8) yes
Ir(4) C(33) 2.204(13) yes
Ir(4) C(34) 2.225(13) yes
Ir(4) C(35) 2.179(13) yes
Ir(4) C(36) 2.156(11) yes
Ir(4) C(37) 2.172(15) yes
S(1) O(1) 1.444(8) yes
S(1) O(2) 1.435(11) yes
S(1) N(1) 1.643(9) yes
S(1) C(1) 1.761(11) yes
S(2) O(3) 1.438(8) yes
S(2) O(4) 1.430(11) yes
S(2) N(2) 1.645(10) yes
S(2) C(22) 1.771(13) yes
C(2) C(3) 1.43(2) yes
C(2) C(6) 1.462(17) yes
C(2) C(7) 1.50(2) yes
C(3) C(4) 1.435(17) yes
C(3) C(8) 1.506(19) yes
C(4) C(5) 1.454(17) yes
C(4) C(9) 1.47(2) yes
C(5) C(6) 1.37(2) yes
C(5) C(10) 1.505(18) yes
C(6) C(11) 1.52(2) yes
C(12) C(13) 1.454(15) yes
C(12) C(16) 1.459(16) yes
C(12) C(17) 1.52(2) yes
C(13) C(14) 1.41(2) yes
C(13) C(18) 1.488(19) yes
C(14) C(15) 1.435(17) yes
C(14) C(19) 1.48(2) yes
C(15) C(16) 1.408(18) yes
C(15) C(20) 1.52(2) yes
C(16) C(21) 1.503(15) yes
C(23) C(24) 1.444(15) yes
C(23) C(27) 1.44(2) yes
C(23) C(28) 1.53(2) yes
C(24) C(25) 1.448(18) yes
C(24) C(29) 1.51(2) yes
C(25) C(26) 1.460(18) yes
C(25) C(30) 1.493(15) yes
C(26) C(27) 1.428(17) yes
C(26) C(31) 1.47(2) yes
C(27) C(32) 1.492(18) yes
C(33) C(34) 1.486(16) yes
C(33) C(37) 1.465(14) yes
C(33) C(38) 1.481(17) yes
C(34) C(35) 1.405(17) yes
C(34) C(39) 1.530(16) yes
C(35) C(36) 1.465(17) yes
C(35) C(40) 1.51(2) yes
C(36) C(37) 1.418(18) yes
C(36) C(41) 1.474(16) yes
C(37) C(42) 1.484(18) yes
N(1) H(1) 0.950 no
N(2) H(35) 0.950 no
C(1) H(2) 0.950 no
C(1) H(3) 0.950 no
C(1) H(4) 0.950 no
C(7) H(5) 0.950 no
C(7) H(6) 0.950 no
C(7) H(7) 0.950 no
C(8) H(8) 0.950 no
C(8) H(9) 0.950 no
C(8) H(10) 0.950 no
C(9) H(11) 0.950 no
C(9) H(12) 0.950 no
C(9) H(13) 0.950 no
C(10) H(14) 0.950 no
C(10) H(15) 0.950 no
C(10) H(16) 0.950 no
C(11) H(17) 0.950 no
C(11) H(18) 0.950 no
C(11) H(19) 0.950 no
C(17) H(20) 0.950 no
C(17) H(21) 0.950 no
C(17) H(22) 0.950 no
C(18) H(23) 0.950 no
C(18) H(24) 0.950 no
C(18) H(25) 0.950 no
C(19) H(26) 0.950 no
C(19) H(27) 0.950 no
C(19) H(28) 0.950 no
C(20) H(29) 0.950 no
C(20) H(30) 0.950 no
C(20) H(31) 0.950 no
C(21) H(32) 0.950 no
C(21) H(33) 0.950 no
C(21) H(34) 0.950 no
C(22) H(36) 0.950 no
C(22) H(37) 0.950 no
C(22) H(38) 0.950 no
C(28) H(39) 0.950 no
C(28) H(40) 0.950 no
C(28) H(41) 0.950 no
C(29) H(42) 0.950 no
C(29) H(43) 0.950 no
C(29) H(44) 0.950 no
C(30) H(45) 0.950 no
C(30) H(46) 0.950 no
C(30) H(47) 0.950 no
C(31) H(48) 0.950 no
C(31) H(49) 0.950 no
C(31) H(50) 0.950 no
C(32) H(51) 0.950 no
C(32) H(52) 0.950 no
C(32) H(53) 0.950 no
C(38) H(54) 0.950 no
C(38) H(55) 0.950 no
C(38) H(56) 0.950 no
C(39) H(57) 0.950 no
C(39) H(58) 0.950 no
C(39) H(59) 0.950 no
C(40) H(60) 0.950 no
C(40) H(61) 0.950 no
C(40) H(62) 0.950 no
C(41) H(63) 0.950 no
C(41) H(64) 0.950 no
C(41) H(65) 0.950 no
C(42) H(66) 0.950 no
C(42) H(67) 0.950 no
C(42) H(68) 0.950 no
